data_7042464
loop_
_publ_author_name
'Gre\~no, Maider'
'Mena, Miguel'
'P\'erez-Redondo, Adri\'an'
'Y\'elamos, Carlos'

_publ_section_title
;
 Isolable zirconium hydride species in the reaction of amido complexes
 with amine-boranes.
;
_journal_issue 16
_journal_name_full 'Dalton transactions (Cambridge, England : 2003)'
_journal_page_first 5138
_journal_page_last 5142
_journal_paper_doi 10.1039/c7dt00857k
_journal_volume 46
_journal_year 2017
_chemical_formula_moiety 'C20 H33 Cl4 Zr2, C8 H24 B N2, C H2 Cl2'
_chemical_formula_sum 'C29 H59 B Cl6 N2 Zr2'
_chemical_formula_weight 841.73
_chemical_properties_physical ', Air-sensitive,Moisture-sensitive,Heat-sensitive,Oxygen-sensitive'
_space_group_IT_number 70
_symmetry_cell_setting orthorhombic
_symmetry_Int_Tables_number 70
_symmetry_space_group_name_Hall '-F 2uv 2vw'
_symmetry_space_group_name_H-M 'F d d d :2'
_atom_sites_solution_hydrogens mixed
_atom_sites_solution_primary dual
_atom_sites_solution_secondary dual
_audit_conform_dict_location ftp://ftp.iucr.org/pub/cif_core.dic
_audit_conform_dict_name cif_core.dic
_audit_conform_dict_version 2.4.3
_audit_creation_date 2016-12-21T18:47:54-00:00
_audit_creation_method 'WinGX routine CIF_UPDATE'
_audit_update_record
;
2017-01-10 deposited with the CCDC.
2017-03-09 downloaded from the CCDC.
;
_cell_angle_alpha 90
_cell_angle_beta 90
_cell_angle_gamma 90
_cell_formula_units_Z 16
_cell_length_a 16.301(16)
_cell_length_b 20.610(4)
_cell_length_c 48.31(4)
_cell_measurement_reflns_used 51
_cell_measurement_temperature 150(2)
_cell_measurement_theta_max 21
_cell_measurement_theta_min 3
_cell_measurement_wavelength 0.71073
_cell_volume 16230(2)
_computing_cell_refinement 'Dirax/lsq (Duisenberg & Schreurs, 1989-2000)'
_computing_data_collection 'Collect (Bruker AXS BV, 1997-2004)'
_computing_data_reduction 'EvalCCD (Duisenberg & Schreurs 1990-2000)'
_computing_molecular_graphics 'ORTEP-3 for Windows (Farrugia, 2012)'
_computing_publication_material 'WinGX publication routines (Farrugia, 2012)'
_computing_structure_refinement 'SHELXL-2014/7 (Sheldrick, 2014)'
_computing_structure_solution 'SHELXT-2014 (Sheldrick, 2014)'
_diffrn_ambient_temperature 150(2)
_diffrn_detector 'CCD plate'
_diffrn_detector_area_resol_mean 9
_diffrn_measured_fraction_theta_full 0.998
_diffrn_measured_fraction_theta_max 0.998
_diffrn_measurement_device '95mm CCD camera on \k-goniostat'
_diffrn_measurement_device_type KappaCCD
_diffrn_measurement_method 'CCD rotation images, thick slices'
_diffrn_orient_matrix_UB_11 -0.043714
_diffrn_orient_matrix_UB_12 0.01447
_diffrn_orient_matrix_UB_13 0.017568
_diffrn_orient_matrix_UB_21 -0.046521
_diffrn_orient_matrix_UB_22 -0.02277
_diffrn_orient_matrix_UB_23 -0.029595
_diffrn_orient_matrix_UB_31 0.010582
_diffrn_orient_matrix_UB_32 -0.040329
_diffrn_orient_matrix_UB_33 0.023013
_diffrn_radiation_monochromator 'horizonally mounted graphite crystal'
_diffrn_radiation_probe x-ray
_diffrn_radiation_type MoK\a
_diffrn_radiation_wavelength 0.71073
_diffrn_reflns_av_R_equivalents 0.1244
_diffrn_reflns_av_unetI/netI 0.0395
_diffrn_reflns_Laue_measured_fraction_full 0.998
_diffrn_reflns_Laue_measured_fraction_max 0.998
_diffrn_reflns_limit_h_max 20
_diffrn_reflns_limit_h_min -21
_diffrn_reflns_limit_k_max 26
_diffrn_reflns_limit_k_min -26
_diffrn_reflns_limit_l_max 62
_diffrn_reflns_limit_l_min -62
_diffrn_reflns_number 89620
_diffrn_reflns_point_group_measured_fraction_full 0.998
_diffrn_reflns_point_group_measured_fraction_max 0.998
_diffrn_reflns_reduction_process
;
        Scaled and merged with Sortav
        R.H. Blessing, (1987) Cryst. Rev. 1, 3-58
        R.H. Blessing, (1989) J. Appl. Cryst. 22, 396-397
;
_diffrn_reflns_theta_full 25
_diffrn_reflns_theta_max 27.515
_diffrn_reflns_theta_min 3.187
_diffrn_source 'Enraf Nonius FR590'
_diffrn_standards_number 0
_exptl_absorpt_coefficient_mu 0.929
_exptl_absorpt_correction_T_max 1.065
_exptl_absorpt_correction_T_min 0.83
_exptl_absorpt_correction_type multi-scan
_exptl_absorpt_process_details
;
 R.H. Blessing, Acta Cryst. (1995), A51, 33-38
;
_exptl_crystal_colour colourless
_exptl_crystal_density_diffrn 1.378
_exptl_crystal_density_method 'not measured'
_exptl_crystal_description prism
_exptl_crystal_F_000 6944
_exptl_crystal_recrystallization_method 'Re-crystallisation from solvent: dichloromethane'
_exptl_crystal_size_max 0.15
_exptl_crystal_size_mid 0.12
_exptl_crystal_size_min 0.11
_refine_diff_density_max 0.641
_refine_diff_density_min -0.434
_refine_diff_density_rms 0.096
_refine_ls_extinction_method none
_refine_ls_goodness_of_fit_ref 1.115
_refine_ls_hydrogen_treatment mixed
_refine_ls_matrix_type full
_refine_ls_number_constraints 0
_refine_ls_number_parameters 218
_refine_ls_number_reflns 4669
_refine_ls_number_restraints 0
_refine_ls_restrained_S_all 1.115
_refine_ls_R_factor_all 0.0705
_refine_ls_R_factor_gt 0.0502
_refine_ls_shift/su_max 0.015
_refine_ls_shift/su_mean 0.001
_refine_ls_structure_factor_coef Fsqd
_refine_ls_weighting_details 'w=1/[\s^2^(Fo^2^)+(0.0277P)^2^+161.9438P] where P=(Fo^2^+2Fc^2^)/3'
_refine_ls_weighting_scheme calc
_refine_ls_wR_factor_gt 0.0945
_refine_ls_wR_factor_ref 0.104
_reflns_Friedel_coverage 0
_reflns_number_gt 3734
_reflns_number_total 4669
_reflns_threshold_expression 'I > 2\s(I)'
_cod_data_source_file c7dt00857k2.cif
_cod_data_source_block 4
_cod_depositor_comments 'Adding full bibliography for 7042462--7042464.cif.'
_cod_original_cell_volume 1623E1(2)
_cod_original_sg_symbol_H-M 'F d d d'
_cod_database_code 7042464

loop_
_symmetry_equiv_pos_as_xyz
'x, y, z'
'-x+1/4, -y+1/4, z'
'x, -y+1/4, -z+1/4'
'-x+1/4, y, -z+1/4'
'x, y+1/2, z+1/2'
'-x+1/4, -y+3/4, z+1/2'
'x, -y+3/4, -z+3/4'
'-x+1/4, y+1/2, -z+3/4'
'x+1/2, y, z+1/2'
'-x+3/4, -y+1/4, z+1/2'
'x+1/2, -y+1/4, -z+3/4'
'-x+3/4, y, -z+3/4'
'x+1/2, y+1/2, z'
'-x+3/4, -y+3/4, z'
'x+1/2, -y+3/4, -z+1/4'
'-x+3/4, y+1/2, -z+1/4'
'-x, -y, -z'
'x-1/4, y-1/4, -z'
'-x, y-1/4, z-1/4'
'x-1/4, -y, z-1/4'
'-x, -y+1/2, -z+1/2'
'x-1/4, y+1/4, -z+1/2'
'-x, y+1/4, z+1/4'
'x-1/4, -y+1/2, z+1/4'
'-x+1/2, -y, -z+1/2'
'x+1/4, y-1/4, -z+1/2'
'-x+1/2, y-1/4, z+1/4'
'x+1/4, -y, z+1/4'
'-x+1/2, -y+1/2, -z'
'x+1/4, y+1/4, -z'
'-x+1/2, y+1/4, z-1/4'
'x+1/4, -y+1/2, z-1/4'

loop_
_atom_site_label
_atom_site_type_symbol
_atom_site_fract_x
_atom_site_fract_y
_atom_site_fract_z
_atom_site_U_iso_or_equiv
_atom_site_adp_type
_atom_site_occupancy
_atom_site_site_symmetry_order
_atom_site_calc_flag
_atom_site_refinement_flags_posn
_atom_site_refinement_flags_adp
_atom_site_refinement_flags_occupancy
_atom_site_disorder_assembly
_atom_site_disorder_group
B1 B 0.625 0.5227(3) 0.125 0.0357(14) Uani 1 2 d S T P . .
C1 C 0.7486(2) 0.50542(16) 0.08935(7) 0.0296(8) Uani 1 1 d . . . . .
C2 C 0.7798(3) 0.45299(19) 0.06969(8) 0.0392(9) Uani 1 1 d . . . . .
H2A H 0.797 0.4149 0.0804 0.059 Uiso 1 1 calc R U . . .
H2B H 0.8266 0.4697 0.0592 0.059 Uiso 1 1 calc R U . . .
H2C H 0.7358 0.4406 0.0569 0.059 Uiso 1 1 calc R U . . .
C3 C 0.8157(3) 0.5255(2) 0.10952(9) 0.0442(10) Uani 1 1 d . . . . .
H3A H 0.7951 0.5599 0.1217 0.066 Uiso 1 1 calc R U . . .
H3B H 0.8633 0.5416 0.0992 0.066 Uiso 1 1 calc R U . . .
H3C H 0.832 0.488 0.1207 0.066 Uiso 1 1 calc R U . . .
C4 C 0.7160(2) 0.56304(17) 0.07298(8) 0.0339(8) Uani 1 1 d . . . . .
H4A H 0.6678 0.5496 0.0623 0.051 Uiso 1 1 calc R U . . .
H4B H 0.7586 0.5787 0.0603 0.051 Uiso 1 1 calc R U . . .
H4C H 0.7005 0.5979 0.0858 0.051 Uiso 1 1 calc R U . . .
N1 N 0.6779(2) 0.47594(14) 0.10567(6) 0.0266(6) Uani 1 1 d . . . . .
H10 H 0.584(3) 0.5514(19) 0.1122(8) 0.045(12) Uiso 1 1 d . . . . .
H11 H 0.644(2) 0.4607(17) 0.0931(8) 0.026(10) Uiso 1 1 d . . . . .
H12 H 0.699(2) 0.4443(18) 0.1145(8) 0.026(10) Uiso 1 1 d . . . . .
C11 C 0.5345(2) 0.28998(16) 0.02897(7) 0.0292(8) Uani 1 1 d . . . . .
C12 C 0.4532(2) 0.26639(17) 0.02940(7) 0.0296(8) Uani 1 1 d . . . . .
C13 C 0.4427(2) 0.23004(16) 0.05414(7) 0.0302(8) Uani 1 1 d . . . . .
C14 C 0.5174(2) 0.23122(16) 0.06878(7) 0.0315(8) Uani 1 1 d . . . . .
C15 C 0.5744(2) 0.26887(17) 0.05347(7) 0.0308(8) Uani 1 1 d . . . . .
C16 C 0.5729(3) 0.3271(2) 0.00528(8) 0.0436(10) Uani 1 1 d . . . . .
H16A H 0.5923 0.2964 -0.0088 0.065 Uiso 1 1 calc R U . . .
H16B H 0.6193 0.3526 0.0122 0.065 Uiso 1 1 calc R U . . .
H16C H 0.532 0.3561 -0.0029 0.065 Uiso 1 1 calc R U . . .
C17 C 0.3926(3) 0.2705(2) 0.00598(8) 0.0400(9) Uani 1 1 d . . . . .
H17A H 0.4 0.3116 -0.0039 0.06 Uiso 1 1 calc R U . . .
H17B H 0.3367 0.2682 0.0134 0.06 Uiso 1 1 calc R U . . .
H17C H 0.4016 0.2342 -0.0068 0.06 Uiso 1 1 calc R U . . .
C18 C 0.3688(3) 0.18921(18) 0.06092(9) 0.0414(10) Uani 1 1 d . . . . .
H18A H 0.3734 0.1472 0.0516 0.062 Uiso 1 1 calc R U . . .
H18B H 0.319 0.2115 0.0547 0.062 Uiso 1 1 calc R U . . .
H18C H 0.366 0.1824 0.081 0.062 Uiso 1 1 calc R U . . .
C19 C 0.5354(3) 0.19329(19) 0.09465(8) 0.0472(11) Uani 1 1 d . . . . .
H19A H 0.4879 0.1952 0.107 0.071 Uiso 1 1 calc R U . . .
H19B H 0.5833 0.2119 0.104 0.071 Uiso 1 1 calc R U . . .
H19C H 0.5467 0.148 0.0898 0.071 Uiso 1 1 calc R U . . .
C20 C 0.6612(3) 0.2824(2) 0.06155(9) 0.0444(10) Uani 1 1 d . . . . .
H20A H 0.6963 0.2465 0.0555 0.067 Uiso 1 1 calc R U . . .
H20B H 0.6648 0.287 0.0817 0.067 Uiso 1 1 calc R U . . .
H20C H 0.6796 0.3227 0.0527 0.067 Uiso 1 1 calc R U . . .
Cl1 Cl 0.55122(6) 0.43782(4) 0.05386(2) 0.0325(2) Uani 1 1 d . . . . .
Cl2 Cl 0.50371(6) 0.34038(4) 0.11720(2) 0.0327(2) Uani 1 1 d . . . . .
Zr1 Zr 0.46310(2) 0.34632(2) 0.06826(2) 0.02246(10) Uani 1 1 d . . . . .
H1 H 0.361(3) 0.3269(18) 0.0798(8) 0.044(11) Uiso 1 1 d . . . . .
H2 H 0.375 0.375 0.0454(10) 0.033(14) Uiso 1 2 d S . P . .
C100 C 0.625 0.125 0.01884(13) 0.0492(15) Uani 0.64(6) 2 d S T P A 1
Cl8 Cl 0.5447(12) 0.0936(13) 0.0018(7) 0.106(4) Uani 0.64(6) 1 d . . P A 1
C101 C 0.625 0.125 0.01884(13) 0.0492(15) Uani 0.36(6) 2 d S T P A 2
Cl8' Cl 0.5607(9) 0.0788(6) -0.0048(2) 0.057(4) Uani 0.36(6) 1 d . . P A 2

loop_
_atom_site_aniso_label
_atom_site_aniso_U_11
_atom_site_aniso_U_22
_atom_site_aniso_U_33
_atom_site_aniso_U_23
_atom_site_aniso_U_13
_atom_site_aniso_U_12
B1 0.051(4) 0.024(3) 0.032(3) 0 0.011(3) 0
C1 0.0302(19) 0.0263(17) 0.0322(19) 0.0010(14) 0.0029(16) -0.0043(15)
C2 0.040(2) 0.039(2) 0.038(2) 0.0009(17) 0.0091(18) -0.0004(18)
C3 0.040(2) 0.048(2) 0.045(2) 0.0030(19) -0.0108(19) -0.0052(19)
C4 0.041(2) 0.0293(18) 0.0319(19) 0.0049(15) 0.0017(16) -0.0061(16)
N1 0.0352(18) 0.0199(14) 0.0249(15) 0.0020(12) -0.0016(13) 0.0009(13)
C11 0.033(2) 0.0284(17) 0.0264(17) -0.0071(14) 0.0062(15) -0.0012(15)
C12 0.034(2) 0.0292(18) 0.0261(18) -0.0075(14) 0.0007(15) -0.0043(15)
C13 0.038(2) 0.0224(16) 0.0307(18) -0.0082(14) 0.0049(16) -0.0031(15)
C14 0.038(2) 0.0243(17) 0.0321(19) -0.0066(14) -0.0014(16) 0.0035(15)
C15 0.030(2) 0.0308(18) 0.0317(19) -0.0087(15) 0.0001(15) 0.0033(15)
C16 0.049(3) 0.047(2) 0.034(2) -0.0061(18) 0.0120(19) -0.008(2)
C17 0.043(2) 0.045(2) 0.032(2) -0.0111(17) -0.0079(18) -0.0035(19)
C18 0.049(3) 0.0267(19) 0.048(2) -0.0086(16) 0.012(2) -0.0119(18)
C19 0.070(3) 0.032(2) 0.039(2) 0.0011(17) -0.005(2) 0.011(2)
C20 0.034(2) 0.044(2) 0.054(3) -0.012(2) -0.0046(19) 0.0017(18)
Cl1 0.0309(5) 0.0309(4) 0.0356(5) 0.0021(4) 0.0030(4) -0.0097(4)
Cl2 0.0438(5) 0.0298(4) 0.0245(4) -0.0022(3) -0.0079(4) -0.0006(4)
Zr1 0.02367(18) 0.02235(16) 0.02136(16) -0.00184(12) 0.00008(13) -0.00401(13)
C100 0.056(4) 0.042(3) 0.050(4) 0 0 -0.008(3)
Cl8 0.061(4) 0.098(6) 0.160(8) 0.007(7) -0.041(5) -0.013(4)
C101 0.056(4) 0.042(3) 0.050(4) 0 0 -0.008(3)
Cl8' 0.047(4) 0.055(5) 0.069(8) -0.018(2) -0.019(2) 0.005(2)

loop_
_atom_type_symbol
_atom_type_description
_atom_type_scat_dispersion_real
_atom_type_scat_dispersion_imag
_atom_type_scat_source
C C 0.0033 0.0016 'International Tables Vol C Tables 4.2.6.8 and 6.1.1.4'
H H 0 0 'International Tables Vol C Tables 4.2.6.8 and 6.1.1.4'
B B 0.0013 0.0007 'International Tables Vol C Tables 4.2.6.8 and 6.1.1.4'
Cl Cl 0.1484 0.1585 'International Tables Vol C Tables 4.2.6.8 and 6.1.1.4'
N N 0.0061 0.0033 'International Tables Vol C Tables 4.2.6.8 and 6.1.1.4'
Zr Zr -2.9673 0.5597 'International Tables Vol C Tables 4.2.6.8 and 6.1.1.4'

loop_
_exptl_crystal_face_index_h
_exptl_crystal_face_index_k
_exptl_crystal_face_index_l
_exptl_crystal_face_perp_dist
20 -19 1 0.077
1 -2 0 0.12
-16 17 -1 0.014
-5 1 0 0.085
2 3 0 0.203
-1 2 -8 0.02
5 -2 -6 0.076
-5 1 17 0.137
9 -8 10 0.1
1 -2 14 0.095

loop_
_geom_angle_atom_site_label_1
_geom_angle_atom_site_label_2
_geom_angle_atom_site_label_3
_geom_angle
_geom_angle_site_symmetry_1
_geom_angle_site_symmetry_3
N1 B1 N1 105.6(4) 4_655 .
N1 B1 H10 109(2) 4_655 .
N1 B1 H10 109(2) . .
C3 C1 C4 111.8(3) . .
C3 C1 N1 108.7(3) . .
C4 C1 N1 108.4(3) . .
C3 C1 C2 110.6(3) . .
C4 C1 C2 110.2(3) . .
N1 C1 C2 107.0(3) . .
C1 C2 H2A 109.5 . .
C1 C2 H2B 109.5 . .
H2A C2 H2B 109.5 . .
C1 C2 H2C 109.5 . .
H2A C2 H2C 109.5 . .
H2B C2 H2C 109.5 . .
C1 C3 H3A 109.5 . .
C1 C3 H3B 109.5 . .
H3A C3 H3B 109.5 . .
C1 C3 H3C 109.5 . .
H3A C3 H3C 109.5 . .
H3B C3 H3C 109.5 . .
C1 C4 H4A 109.5 . .
C1 C4 H4B 109.5 . .
H4A C4 H4B 109.5 . .
C1 C4 H4C 109.5 . .
H4A C4 H4C 109.5 . .
H4B C4 H4C 109.5 . .
C1 N1 B1 118.1(3) . .
C1 N1 H11 105(2) . .
B1 N1 H11 106(2) . .
C1 N1 H12 105(3) . .
B1 N1 H12 113(2) . .
H11 N1 H12 109(3) . .
C12 C11 C15 108.2(3) . .
C12 C11 C16 125.0(3) . .
C15 C11 C16 126.7(4) . .
C12 C11 Zr1 73.3(2) . .
C15 C11 Zr1 73.9(2) . .
C16 C11 Zr1 122.0(2) . .
C11 C12 C13 107.9(3) . .
C11 C12 C17 125.9(3) . .
C13 C12 C17 125.6(3) . .
C11 C12 Zr1 73.97(19) . .
C13 C12 Zr1 73.98(19) . .
C17 C12 Zr1 124.7(3) . .
C14 C13 C12 108.0(3) . .
C14 C13 C18 126.3(4) . .
C12 C13 C18 125.1(4) . .
C14 C13 Zr1 74.50(19) . .
C12 C13 Zr1 73.11(19) . .
C18 C13 Zr1 125.4(2) . .
C13 C14 C15 108.3(3) . .
C13 C14 C19 125.2(4) . .
C15 C14 C19 126.2(4) . .
C13 C14 Zr1 73.1(2) . .
C15 C14 Zr1 73.2(2) . .
C19 C14 Zr1 124.3(2) . .
C14 C15 C11 107.7(3) . .
C14 C15 C20 125.9(4) . .
C11 C15 C20 126.4(4) . .
C14 C15 Zr1 74.2(2) . .
C11 C15 Zr1 73.3(2) . .
C20 C15 Zr1 119.3(2) . .
C11 C16 H16A 109.5 . .
C11 C16 H16B 109.5 . .
H16A C16 H16B 109.5 . .
C11 C16 H16C 109.5 . .
H16A C16 H16C 109.5 . .
H16B C16 H16C 109.5 . .
C12 C17 H17A 109.5 . .
C12 C17 H17B 109.5 . .
H17A C17 H17B 109.5 . .
C12 C17 H17C 109.5 . .
H17A C17 H17C 109.5 . .
H17B C17 H17C 109.5 . .
C13 C18 H18A 109.5 . .
C13 C18 H18B 109.5 . .
H18A C18 H18B 109.5 . .
C13 C18 H18C 109.5 . .
H18A C18 H18C 109.5 . .
H18B C18 H18C 109.5 . .
C14 C19 H19A 109.5 . .
C14 C19 H19B 109.5 . .
H19A C19 H19B 109.5 . .
C14 C19 H19C 109.5 . .
H19A C19 H19C 109.5 . .
H19B C19 H19C 109.5 . .
C15 C20 H20A 109.5 . .
C15 C20 H20B 109.5 . .
H20A C20 H20B 109.5 . .
C15 C20 H20C 109.5 . .
H20A C20 H20C 109.5 . .
H20B C20 H20C 109.5 . .
Cl2 Zr1 Cl1 98.75(4) . .
Cl2 Zr1 C12 134.91(9) . .
Cl1 Zr1 C12 109.20(9) . .
Cl2 Zr1 C11 125.38(10) . .
Cl1 Zr1 C11 82.57(9) . .
C12 Zr1 C11 32.73(12) . .
Cl2 Zr1 C13 104.43(9) . .
Cl1 Zr1 C13 136.75(9) . .
C12 Zr1 C13 32.91(11) . .
C11 Zr1 C13 54.24(11) . .
Cl2 Zr1 C15 92.71(9) . .
Cl1 Zr1 C15 89.16(10) . .
C12 Zr1 C15 54.33(12) . .
C11 Zr1 C15 32.75(12) . .
C13 Zr1 C15 54.16(13) . .
Cl2 Zr1 C14 81.34(8) . .
Cl1 Zr1 C14 120.97(10) . .
C12 Zr1 C14 54.09(12) . .
C11 Zr1 C14 54.01(12) . .
C13 Zr1 C14 32.43(12) . .
C15 Zr1 C14 32.60(12) . .
Cl2 Zr1 Zr1 105.55(3) . 14
Cl1 Zr1 Zr1 104.31(5) . 14
C12 Zr1 Zr1 101.00(9) . 14
C11 Zr1 Zr1 127.21(9) . 14
C13 Zr1 Zr1 103.91(9) . 14
C15 Zr1 Zr1 155.07(8) . 14
C14 Zr1 Zr1 132.84(9) . 14
Cl2 Zr1 H1 86.6(13) . .
Cl1 Zr1 H1 142.6(12) . .
C12 Zr1 H1 91.5(12) . .
C11 Zr1 H1 124.1(12) . .
C13 Zr1 H1 75.5(12) . .
C15 Zr1 H1 127.8(12) . .
C14 Zr1 H1 96.4(12) . .
Zr1 Zr1 H1 39.6(12) 14 .
Cl2 Zr1 H2 140.9(12) . .
Cl1 Zr1 H2 92.2(5) . .
C12 Zr1 H2 73.8(9) . .
C11 Zr1 H2 93.2(12) . .
C13 Zr1 H2 92.2(5) . .
C15 Zr1 H2 125.1(12) . .
C14 Zr1 H2 124.1(6) . .
Zr1 Zr1 H2 35.4(12) 14 .
H1 Zr1 H2 63.4(16) . .
Cl8 C100 Cl8 121(2) . 2_655
Cl8' C101 Cl8' 102.3(8) 2_655 .

loop_
_geom_bond_atom_site_label_1
_geom_bond_atom_site_label_2
_geom_bond_distance
_geom_bond_site_symmetry_2
B1 N1 1.595(5) 4_655
B1 N1 1.595(5) .
B1 H10 1.09(4) .
C1 C3 1.522(5) .
C1 C4 1.523(5) .
C1 N1 1.523(5) .
C1 C2 1.526(5) .
C2 H2A 0.98 .
C2 H2B 0.98 .
C2 H2C 0.98 .
C3 H3A 0.98 .
C3 H3B 0.98 .
C3 H3C 0.98 .
C4 H4A 0.98 .
C4 H4B 0.98 .
C4 H4C 0.98 .
N1 H11 0.88(4) .
N1 H12 0.85(4) .
C11 C12 1.413(5) .
C11 C15 1.419(5) .
C11 C16 1.511(5) .
C11 Zr1 2.511(4) .
C12 C13 1.421(5) .
C12 C17 1.504(5) .
C12 Zr1 2.503(3) .
C13 C14 1.409(5) .
C13 C18 1.505(5) .
C13 Zr1 2.514(3) .
C14 C15 1.418(5) .
C14 C19 1.503(5) .
C14 Zr1 2.532(3) .
C15 C20 1.495(5) .
C15 Zr1 2.520(4) .
C16 H16A 0.98 .
C16 H16B 0.98 .
C16 H16C 0.98 .
C17 H17A 0.98 .
C17 H17B 0.98 .
C17 H17C 0.98 .
C18 H18A 0.98 .
C18 H18B 0.98 .
C18 H18C 0.98 .
C19 H19A 0.98 .
C19 H19B 0.98 .
C19 H19C 0.98 .
C20 H20A 0.98 .
C20 H20B 0.98 .
C20 H20C 0.98 .
Cl1 Zr1 2.4705(12) .
Cl2 Zr1 2.458(2) .
Zr1 Zr1 3.106(3) 14
Zr1 H1 1.80(4) .
Zr1 H2 1.91(3) .
C100 Cl8 1.677(13) .
C100 Cl8 1.677(13) 2_655
C101 Cl8' 1.818(10) 2_655
C101 Cl8' 1.818(10) .

loop_
_geom_torsion_atom_site_label_1
_geom_torsion_atom_site_label_2
_geom_torsion_atom_site_label_3
_geom_torsion_atom_site_label_4
_geom_torsion
_geom_torsion_site_symmetry_1
C3 C1 N1 B1 68.8(4) .
C4 C1 N1 B1 -52.9(4) .
C2 C1 N1 B1 -171.7(3) .
N1 B1 N1 C1 -166.6(3) 4_655
C15 C11 C12 C13 -0.5(4) .
C16 C11 C12 C13 175.5(3) .
Zr1 C11 C12 C13 -66.8(2) .
C15 C11 C12 C17 -172.1(3) .
C16 C11 C12 C17 3.8(6) .
Zr1 C11 C12 C17 121.6(4) .
C15 C11 C12 Zr1 66.3(2) .
C16 C11 C12 Zr1 -117.8(3) .
C11 C12 C13 C14 -0.1(4) .
C17 C12 C13 C14 171.5(3) .
Zr1 C12 C13 C14 -66.9(2) .
C11 C12 C13 C18 -171.4(3) .
C17 C12 C13 C18 0.2(6) .
Zr1 C12 C13 C18 121.8(3) .
C11 C12 C13 Zr1 66.8(2) .
C17 C12 C13 Zr1 -121.6(4) .
C12 C13 C14 C15 0.7(4) .
C18 C13 C14 C15 171.9(3) .
Zr1 C13 C14 C15 -65.3(2) .
C12 C13 C14 C19 -173.6(3) .
C18 C13 C14 C19 -2.5(6) .
Zr1 C13 C14 C19 120.4(3) .
C12 C13 C14 Zr1 66.0(2) .
C18 C13 C14 Zr1 -122.9(4) .
C13 C14 C15 C11 -1.0(4) .
C19 C14 C15 C11 173.2(3) .
Zr1 C14 C15 C11 -66.2(2) .
C13 C14 C15 C20 -179.8(3) .
C19 C14 C15 C20 -5.6(6) .
Zr1 C14 C15 C20 115.0(4) .
C13 C14 C15 Zr1 65.2(2) .
C19 C14 C15 Zr1 -120.6(4) .
C12 C11 C15 C14 0.9(4) .
C16 C11 C15 C14 -174.9(3) .
Zr1 C11 C15 C14 66.8(2) .
C12 C11 C15 C20 179.7(3) .
C16 C11 C15 C20 3.9(6) .
Zr1 C11 C15 C20 -114.4(4) .
C12 C11 C15 Zr1 -65.8(2) .
C16 C11 C15 Zr1 118.3(4) .
